data_7007936
loop_
_publ_author_name
'Ouellette, Wayne'
'Golub, Vladimir'
'O'Connor, Charles J'
'Zubieta, Jon'

_publ_section_title
;
 Solid state coordination chemistry of metal oxides: structural
 consequences of fluoride incorporation into the
 oxovanadium-copper-bisterpy-{O3P(CH2)nPO3}4- system, n= 1-5 (bisterpy
 = 2,2':4',4":2",2"'-quaterpyridyl-6', 6"-di-2-pyridine).
;
_journal_issue 2
_journal_name_full 'Dalton transactions (Cambridge, England : 2003)'
_journal_page_first 291
_journal_page_last 309
_journal_paper_doi 10.1039/b412808g
_journal_year 2005
_chemical_formula_moiety
;
[{Cu2(bisterpy)}V4F4O4(OH)(H2O){HO3P(CH2)5PO3}{O3P(CH2)5PO3}]*H2O
;
_chemical_formula_sum 'C40 H46 Cu2 F4 N6 O19 P4 V4'
_chemical_formula_weight 1445.55
_chemical_name_systematic
;
?
;
_space_group_IT_number 2
_symmetry_cell_setting triclinic
_symmetry_space_group_name_Hall '-P 1'
_symmetry_space_group_name_H-M 'P -1'
_atom_sites_solution_hydrogens geom
_atom_sites_solution_primary direct
_atom_sites_solution_secondary difmap
_audit_creation_method SHELXL-97
_cell_angle_alpha 90.9850(10)
_cell_angle_beta 96.6920(10)
_cell_angle_gamma 102.6760(10)
_cell_formula_units_Z 2
_cell_length_a 10.9835(7)
_cell_length_b 11.0327(7)
_cell_length_c 21.7243(14)
_cell_measurement_reflns_used 32850
_cell_measurement_temperature 90(2)
_cell_measurement_theta_max 31.51
_cell_measurement_theta_min 1.89
_cell_volume 2548.4(3)
_computing_cell_refinement 'Bruker SMART'
_computing_data_collection 'Bruker SMART'
_computing_data_reduction 'Bruker SAINT'
_computing_molecular_graphics 'Bruker SHELXTL'
_computing_publication_material 'Bruker SHELXTL'
_computing_structure_refinement 'SHELXL-97 (Sheldrick, 1997)'
_computing_structure_solution 'SHELXS-97 (Sheldrick, 1990)'
_diffrn_ambient_temperature 90(2)
_diffrn_detector_area_resol_mean 512
_diffrn_measured_fraction_theta_full 0.974
_diffrn_measured_fraction_theta_max 0.974
_diffrn_measurement_device_type 'APEX CCD area detector'
_diffrn_measurement_method 'Phi and omega scans'
_diffrn_radiation_monochromator graphite
_diffrn_radiation_probe x-ray
_diffrn_radiation_type MoK\a
_diffrn_radiation_wavelength 0.71073
_diffrn_reflns_av_R_equivalents 0.0493
_diffrn_reflns_av_sigmaI/netI 0.0678
_diffrn_reflns_limit_h_max 16
_diffrn_reflns_limit_h_min -16
_diffrn_reflns_limit_k_max 16
_diffrn_reflns_limit_k_min -16
_diffrn_reflns_limit_l_max 31
_diffrn_reflns_limit_l_min -31
_diffrn_reflns_number 32850
_diffrn_reflns_theta_full 31.51
_diffrn_reflns_theta_max 31.51
_diffrn_reflns_theta_min 1.89
_diffrn_source 'fine-focus sealed tube'
_diffrn_standards_decay_% 0.001
_exptl_absorpt_coefficient_mu 1.745
_exptl_absorpt_correction_T_max 0.7923
_exptl_absorpt_correction_T_min 0.7442
_exptl_absorpt_correction_type multi-scan
_exptl_absorpt_process_details 'SADABS SHELXL-97 (SHELDRICK, 1997)'
_exptl_crystal_colour green
_exptl_crystal_density_diffrn 1.884
_exptl_crystal_density_meas 0
_exptl_crystal_density_method 'not measured'
_exptl_crystal_description block
_exptl_crystal_F_000 1452
_exptl_crystal_size_max 0.18
_exptl_crystal_size_mid 0.16
_exptl_crystal_size_min 0.14
_refine_diff_density_max 1.179
_refine_diff_density_min -0.951
_refine_diff_density_rms 0.153
_refine_ls_extinction_method none
_refine_ls_goodness_of_fit_ref 1.031
_refine_ls_hydrogen_treatment mixed
_refine_ls_matrix_type full
_refine_ls_number_parameters 712
_refine_ls_number_reflns 16522
_refine_ls_number_restraints 0
_refine_ls_restrained_S_all 1.031
_refine_ls_R_factor_all 0.0917
_refine_ls_R_factor_gt 0.0564
_refine_ls_shift/su_max 0.001
_refine_ls_shift/su_mean 0.000
_refine_ls_structure_factor_coef Fsqd
_refine_ls_weighting_details 'calc w=1/[\s^2^(Fo^2^)+(0.0542P)^2^+0.3427P] where P=(Fo^2^+2Fc^2^)/3'
_refine_ls_weighting_scheme calc
_refine_ls_wR_factor_gt 0.1153
_refine_ls_wR_factor_ref 0.1281
_reflns_number_gt 11557
_reflns_number_total 16522
_reflns_threshold_expression >2sigma(I)
_cod_data_source_file b412808g.txt
_cod_data_source_block publication_text_compound_9
_cod_depositor_comments
;
The following automatic conversions were performed:
'_symmetry_cell_setting' value 'Triclinic' changed to 'triclinic'
according to '/home/saulius/struct/CIF-dictionaries/cif_core.dic'
dictionary named 'cif_core.dic' version 2.4.1 from 2010-06-29.

Automatic conversion script
Id: cif_fix_enum 1527 2010-12-29 10:47:43Z saulius 
;
_cod_original_sg_symbol_H-M P-1
_cod_database_code 7007936

loop_
_symmetry_equiv_pos_as_xyz
'x, y, z'
'-x, -y, -z'

loop_
_atom_site_label
_atom_site_type_symbol
_atom_site_fract_x
_atom_site_fract_y
_atom_site_fract_z
_atom_site_U_iso_or_equiv
_atom_site_adp_type
_atom_site_occupancy
_atom_site_symmetry_multiplicity
_atom_site_calc_flag
_atom_site_refinement_flags
_atom_site_disorder_assembly
_atom_site_disorder_group
Cu1 Cu 0.92806(4) 0.41375(4) 0.425288(19) 0.00928(9) Uani 1 1 d . . .
Cu2 Cu 0.57380(4) -0.38705(4) 0.066542(19) 0.00829(9) Uani 1 1 d . . .
V1 V 1.06801(5) 0.26070(5) 0.21868(3) 0.00921(11) Uani 1 1 d . . .
V2 V 0.86487(5) 0.13378(5) 0.33632(3) 0.00814(11) Uani 1 1 d . . .
V3 V 0.61341(5) -0.07258(5) 0.11656(3) 0.00833(11) Uani 1 1 d . . .
V4 V 0.38017(6) -0.27629(6) 0.27137(3) 0.01055(12) Uani 1 1 d . . .
P1 P 1.12692(8) 0.31219(8) 0.36628(4) 0.00912(16) Uani 1 1 d . . .
P2 P 0.87281(8) 0.11474(8) 0.10017(4) 0.01030(17) Uani 1 1 d . . .
P3 P 0.58859(8) -0.02412(8) 0.26366(4) 0.00860(16) Uani 1 1 d . . .
P4 P 0.37208(8) -0.27557(8) 0.11436(4) 0.00808(16) Uani 1 1 d . . .
F1 F 1.1201(2) 0.4169(2) 0.18163(10) 0.0178(5) Uani 1 1 d . . .
F2 F 0.8475(2) 0.0225(2) 0.39990(10) 0.0163(4) Uani 1 1 d . . .
F3 F 0.6093(2) -0.0040(2) 0.03432(10) 0.0188(5) Uani 1 1 d . . .
F4 F 0.4288(2) -0.3346(2) 0.34935(10) 0.0177(5) Uani 1 1 d . . .
O1 O 0.8127(2) 0.2525(2) 0.35666(11) 0.0110(5) Uani 1 1 d . . .
O2 O 1.0923(2) 0.4071(2) 0.40945(11) 0.0118(5) Uani 1 1 d . . .
O3 O 1.1224(2) 0.3574(2) 0.29945(11) 0.0122(5) Uani 1 1 d . . .
O4 O 1.0435(2) 0.1818(2) 0.36913(11) 0.0104(5) Uani 1 1 d . . .
O5 O 1.1696(2) 0.1782(2) 0.21772(12) 0.0154(5) Uani 1 1 d . . .
O6 O 0.9190(2) 0.1699(2) 0.25321(11) 0.0138(5) Uani 1 1 d . . .
O7 O 0.7284(2) 0.0167(2) 0.28688(12) 0.0129(5) Uani 1 1 d . . .
O8 O 0.9688(2) 0.2224(2) 0.13505(11) 0.0119(5) Uani 1 1 d . . .
O9 O 0.7670(2) 0.0632(2) 0.13956(11) 0.0109(5) Uani 1 1 d . . .
O10 O 0.8182(2) 0.1596(2) 0.03802(11) 0.0155(5) Uani 1 1 d . . .
O11 O 0.5635(2) -0.0228(2) 0.19314(11) 0.0104(5) Uani 1 1 d . . .
O12 O 0.5377(2) -0.1517(2) 0.28838(11) 0.0129(5) Uani 1 1 d . . .
O13 O 0.6709(2) -0.1951(2) 0.11766(11) 0.0113(5) Uani 1 1 d . . .
O14 O 0.4364(2) -0.1501(2) 0.09042(11) 0.0109(5) Uani 1 1 d . . .
O15 O 0.4042(2) -0.2849(2) 0.18393(11) 0.0106(5) Uani 1 1 d . . .
O16 O 0.2692(3) -0.2072(3) 0.27844(13) 0.0212(6) Uani 1 1 d . . .
O17 O 0.2977(3) -0.4600(3) 0.25537(12) 0.0206(6) Uani 1 1 d . . .
O18 O 0.4064(2) -0.3836(2) 0.07945(11) 0.0090(5) Uani 1 1 d . . .
O91 O 0.6373(3) 0.8538(3) 0.43285(16) 0.0366(8) Uani 1 1 d . . .
N1 N 0.9093(3) 0.2971(3) 0.49579(13) 0.0121(6) Uani 1 1 d . . .
N2 N 0.7782(3) 0.4472(3) 0.45263(13) 0.0085(5) Uani 1 1 d . . .
N3 N 0.9013(3) 0.5521(3) 0.36873(14) 0.0117(6) Uani 1 1 d . . .
N4 N 0.6216(3) -0.4828(3) 0.14018(13) 0.0091(5) Uani 1 1 d . . .
N5 N 0.7287(3) -0.4222(3) 0.04422(13) 0.0085(5) Uani 1 1 d . . .
N6 N 0.5738(3) -0.3180(3) -0.01882(13) 0.0097(5) Uani 1 1 d . . .
C1 C 0.9811(3) 0.2177(3) 0.51399(16) 0.0148(7) Uani 1 1 d . . .
H1 H 1.0543 0.2185 0.4945 0.018 Uiso 1 1 calc R . .
C2 C 0.9533(4) 0.1342(4) 0.56014(18) 0.0201(8) Uani 1 1 d . . .
H2 H 1.0050 0.0774 0.5711 0.024 Uiso 1 1 calc R . .
C3 C 0.8484(4) 0.1355(4) 0.58987(19) 0.0208(8) Uani 1 1 d . . .
H3 H 0.8288 0.0814 0.6226 0.025 Uiso 1 1 calc R . .
C4 C 0.7724(4) 0.2166(4) 0.57114(17) 0.0181(8) Uani 1 1 d . . .
H4 H 0.6995 0.2183 0.5905 0.022 Uiso 1 1 calc R . .
C5 C 0.8043(3) 0.2944(3) 0.52414(16) 0.0126(7) Uani 1 1 d . . .
C6 C 0.7294(3) 0.3831(3) 0.49897(15) 0.0102(6) Uani 1 1 d . . .
C7 C 0.6192(3) 0.4013(3) 0.51863(16) 0.0105(6) Uani 1 1 d . . .
H7 H 0.5845 0.3551 0.5514 0.013 Uiso 1 1 calc R . .
C8 C 0.5594(3) 0.4887(3) 0.48964(16) 0.0108(6) Uani 1 1 d . . .
C9 C 0.6123(3) 0.5540(3) 0.44090(16) 0.0110(6) Uani 1 1 d . . .
H9 H 0.5730 0.6129 0.4200 0.013 Uiso 1 1 calc R . .
C10 C 0.7232(3) 0.5311(3) 0.42377(16) 0.0103(6) Uani 1 1 d . . .
C11 C 0.7941(3) 0.5932(3) 0.37426(17) 0.0134(7) Uani 1 1 d . . .
C12 C 0.7587(4) 0.6833(3) 0.33769(17) 0.0163(7) Uani 1 1 d . . .
H12 H 0.6824 0.7083 0.3417 0.020 Uiso 1 1 calc R . .
C13 C 0.8370(4) 0.7373(4) 0.29460(18) 0.0189(8) Uani 1 1 d . . .
H13 H 0.8155 0.8005 0.2692 0.023 Uiso 1 1 calc R . .
C14 C 0.9468(4) 0.6972(4) 0.28951(18) 0.0201(8) Uani 1 1 d . . .
H14 H 1.0019 0.7331 0.2608 0.024 Uiso 1 1 calc R . .
C15 C 0.9748(3) 0.6040(3) 0.32685(17) 0.0149(7) Uani 1 1 d . . .
H15 H 1.0492 0.5757 0.3226 0.018 Uiso 1 1 calc R . .
C16 C 0.5581(3) -0.5074(3) 0.18915(16) 0.0128(7) Uani 1 1 d . . .
H16 H 0.4813 -0.4814 0.1897 0.015 Uiso 1 1 calc R . .
C17 C 0.6016(4) -0.5701(3) 0.23932(17) 0.0163(7) Uani 1 1 d . . .
H17A H 0.5556 -0.5858 0.2738 0.020 Uiso 1 1 calc R . .
C18 C 0.7131(4) -0.6093(4) 0.23814(17) 0.0169(7) Uani 1 1 d . . .
H18 H 0.7442 -0.6528 0.2716 0.020 Uiso 1 1 calc R . .
C19 C 0.7788(3) -0.5837(3) 0.18701(17) 0.0142(7) Uani 1 1 d . . .
H19 H 0.8557 -0.6090 0.1853 0.017 Uiso 1 1 calc R . .
C20 C 0.7308(3) -0.5210(3) 0.13892(16) 0.0104(6) Uani 1 1 d . . .
C21 C 0.7915(3) -0.4884(3) 0.08199(15) 0.0091(6) Uani 1 1 d . . .
C22 C 0.8988(3) -0.5213(3) 0.06625(16) 0.0102(6) Uani 1 1 d . . .
H22 H 0.9421 -0.5692 0.0931 0.012 Uiso 1 1 calc R . .
C23 C 0.9432(3) -0.4825(3) 0.00962(15) 0.0083(6) Uani 1 1 d . . .
C24 C 0.8759(3) -0.4114(3) -0.02857(15) 0.0094(6) Uani 1 1 d . . .
H24 H 0.9033 -0.3832 -0.0668 0.011 Uiso 1 1 calc R . .
C25 C 0.7683(3) -0.3832(3) -0.00924(15) 0.0084(6) Uani 1 1 d . . .
C26 C 0.6815(3) -0.3164(3) -0.04498(16) 0.0098(6) Uani 1 1 d . . .
C27 C 0.7053(3) -0.2570(4) -0.09873(17) 0.0161(7) Uani 1 1 d . . .
H27 H 0.7826 -0.2539 -0.1150 0.019 Uiso 1 1 calc R . .
C28 C 0.6146(4) -0.2014(3) -0.12902(17) 0.0155(7) Uani 1 1 d . . .
H28 H 0.6290 -0.1600 -0.1663 0.019 Uiso 1 1 calc R . .
C29 C 0.5029(3) -0.2071(3) -0.10420(16) 0.0126(7) Uani 1 1 d . . .
H29 H 0.4383 -0.1725 -0.1250 0.015 Uiso 1 1 calc R . .
C30 C 0.4873(3) -0.2643(3) -0.04837(16) 0.0116(6) Uani 1 1 d . . .
H30 H 0.4122 -0.2652 -0.0305 0.014 Uiso 1 1 calc R . .
C31 C 0.5070(3) 0.0837(3) 0.29297(16) 0.0139(7) Uani 1 1 d . . .
H31A H 0.5460 0.1683 0.2810 0.017 Uiso 1 1 calc R . .
H31B H 0.4188 0.0631 0.2731 0.017 Uiso 1 1 calc R . .
C32 C 0.5075(3) 0.0846(4) 0.36351(17) 0.0154(7) Uani 1 1 d . . .
H32A H 0.4516 0.0069 0.3746 0.018 Uiso 1 1 calc R . .
H32B H 0.5937 0.0857 0.3833 0.018 Uiso 1 1 calc R . .
C33 C 0.4646(3) 0.1957(4) 0.38953(18) 0.0174(8) Uani 1 1 d . . .
H33A H 0.5257 0.2731 0.3825 0.021 Uiso 1 1 calc R . .
H33B H 0.4640 0.1887 0.4349 0.021 Uiso 1 1 calc R . .
C34 C 0.3337(3) 0.2045(4) 0.35992(18) 0.0169(7) Uani 1 1 d . . .
H34A H 0.2747 0.1229 0.3612 0.020 Uiso 1 1 calc R . .
H34B H 0.3370 0.2253 0.3159 0.020 Uiso 1 1 calc R . .
C35 C 1.2851(3) 0.3044(3) 0.39406(17) 0.0137(7) Uani 1 1 d . . .
H35A H 1.3412 0.3865 0.3898 0.016 Uiso 1 1 calc R . .
H35B H 1.2899 0.2873 0.4388 0.016 Uiso 1 1 calc R . .
C36 C 0.2064(3) -0.2877(3) 0.09778(17) 0.0114(6) Uani 1 1 d . . .
H36A H 0.1821 -0.2993 0.0524 0.014 Uiso 1 1 calc R . .
H36B H 0.1616 -0.3621 0.1173 0.014 Uiso 1 1 calc R . .
C37 C 0.1648(3) -0.1727(3) 0.12125(17) 0.0130(7) Uani 1 1 d . . .
H37A H 0.2087 -0.1465 0.1634 0.016 Uiso 1 1 calc R . .
H37B H 0.1888 -0.1034 0.0936 0.016 Uiso 1 1 calc R . .
C38 C 0.0238(3) -0.1996(3) 0.12316(18) 0.0159(7) Uani 1 1 d . . .
H38A H 0.0016 -0.2643 0.1535 0.019 Uiso 1 1 calc R . .
H38B H -0.0192 -0.2337 0.0819 0.019 Uiso 1 1 calc R . .
C39 C -0.0253(3) -0.0857(3) 0.14076(17) 0.0136(7) Uani 1 1 d . . .
H39A H 0.0377 -0.0323 0.1718 0.016 Uiso 1 1 calc R . .
H39B H -0.1035 -0.1134 0.1600 0.016 Uiso 1 1 calc R . .
C40 C 0.9480(3) -0.0093(3) 0.08445(16) 0.0143(7) Uani 1 1 d . . .
H40A H 0.8940 -0.0658 0.0514 0.017 Uiso 1 1 calc R . .
H40B H 1.0285 0.0262 0.0684 0.017 Uiso 1 1 calc R . .

loop_
_atom_site_aniso_label
_atom_site_aniso_U_11
_atom_site_aniso_U_22
_atom_site_aniso_U_33
_atom_site_aniso_U_23
_atom_site_aniso_U_13
_atom_site_aniso_U_12
Cu1 0.00898(19) 0.0127(2) 0.00820(19) 0.00046(15) 0.00316(15) 0.00561(16)
Cu2 0.00813(19) 0.0107(2) 0.00781(19) 0.00085(15) 0.00260(15) 0.00510(15)
V1 0.0085(3) 0.0109(3) 0.0083(3) -0.0003(2) 0.0024(2) 0.0018(2)
V2 0.0077(3) 0.0091(3) 0.0081(3) -0.0002(2) 0.0019(2) 0.0025(2)
V3 0.0084(3) 0.0088(3) 0.0083(3) -0.0007(2) 0.0017(2) 0.0028(2)
V4 0.0105(3) 0.0130(3) 0.0086(3) 0.0005(2) 0.0022(2) 0.0030(2)
P1 0.0069(4) 0.0115(4) 0.0094(4) -0.0021(3) 0.0018(3) 0.0027(3)
P2 0.0090(4) 0.0120(4) 0.0097(4) -0.0017(3) 0.0026(3) 0.0014(3)
P3 0.0085(4) 0.0094(4) 0.0080(4) -0.0014(3) 0.0018(3) 0.0021(3)
P4 0.0073(4) 0.0097(4) 0.0078(4) -0.0005(3) 0.0016(3) 0.0026(3)
F1 0.0214(12) 0.0133(10) 0.0144(11) 0.0007(8) -0.0004(9) -0.0036(9)
F2 0.0138(10) 0.0168(11) 0.0183(11) 0.0070(9) 0.0000(8) 0.0040(9)
F3 0.0159(11) 0.0214(12) 0.0180(11) 0.0012(9) 0.0016(9) 0.0019(9)
F4 0.0169(11) 0.0235(12) 0.0117(10) 0.0047(9) 0.0023(8) 0.0019(9)
O1 0.0115(12) 0.0114(11) 0.0107(11) -0.0008(9) 0.0001(9) 0.0047(9)
O2 0.0093(11) 0.0155(12) 0.0121(12) -0.0029(9) 0.0032(9) 0.0055(10)
O3 0.0123(12) 0.0135(12) 0.0101(12) -0.0022(9) 0.0024(9) 0.0011(10)
O4 0.0071(11) 0.0111(11) 0.0129(12) -0.0006(9) 0.0014(9) 0.0015(9)
O5 0.0136(12) 0.0216(14) 0.0119(12) -0.0028(10) 0.0019(10) 0.0059(11)
O6 0.0119(12) 0.0174(13) 0.0108(12) -0.0006(10) 0.0034(9) -0.0007(10)
O7 0.0102(12) 0.0135(12) 0.0145(12) -0.0018(10) 0.0028(9) 0.0012(10)
O8 0.0103(12) 0.0124(12) 0.0117(12) 0.0001(9) 0.0013(9) 0.0000(9)
O9 0.0107(12) 0.0104(11) 0.0120(12) -0.0011(9) 0.0020(9) 0.0027(9)
O10 0.0184(13) 0.0176(13) 0.0090(12) 0.0027(10) -0.0002(10) 0.0016(11)
O11 0.0113(12) 0.0120(12) 0.0087(11) -0.0006(9) 0.0028(9) 0.0032(9)
O12 0.0125(12) 0.0125(12) 0.0134(12) 0.0015(9) 0.0005(10) 0.0028(10)
O13 0.0094(11) 0.0101(11) 0.0142(12) -0.0023(9) -0.0013(9) 0.0034(9)
O14 0.0105(12) 0.0116(12) 0.0108(11) 0.0027(9) 0.0018(9) 0.0024(9)
O15 0.0115(12) 0.0127(12) 0.0079(11) 0.0011(9) 0.0020(9) 0.0029(9)
O16 0.0172(14) 0.0327(16) 0.0188(14) 0.0028(12) 0.0061(11) 0.0145(12)
O17 0.0206(14) 0.0204(14) 0.0159(13) 0.0004(11) 0.0019(11) -0.0055(11)
O18 0.0092(11) 0.0087(11) 0.0104(11) -0.0019(9) 0.0032(9) 0.0037(9)
O91 0.039(2) 0.0314(19) 0.039(2) 0.0001(15) 0.0135(16) 0.0046(15)
N1 0.0131(14) 0.0165(15) 0.0095(13) 0.0009(11) 0.0038(11) 0.0081(12)
N2 0.0085(13) 0.0095(13) 0.0089(13) -0.0017(10) 0.0027(10) 0.0045(10)
N3 0.0111(14) 0.0147(14) 0.0113(14) 0.0003(11) 0.0030(11) 0.0061(11)
N4 0.0086(13) 0.0089(13) 0.0108(13) -0.0012(10) 0.0025(10) 0.0033(10)
N5 0.0094(13) 0.0103(13) 0.0070(12) 0.0008(10) 0.0030(10) 0.0034(11)
N6 0.0096(13) 0.0109(13) 0.0107(13) 0.0008(11) 0.0040(11) 0.0054(11)
C1 0.0162(18) 0.0196(18) 0.0121(16) 0.0005(14) 0.0046(13) 0.0103(14)
C2 0.024(2) 0.023(2) 0.0187(19) 0.0041(15) 0.0039(15) 0.0154(17)
C3 0.023(2) 0.024(2) 0.021(2) 0.0086(16) 0.0087(16) 0.0141(17)
C4 0.023(2) 0.0206(19) 0.0157(18) 0.0073(15) 0.0084(15) 0.0126(16)
C5 0.0152(17) 0.0133(16) 0.0110(16) 0.0000(13) 0.0018(13) 0.0069(13)
C6 0.0104(16) 0.0137(16) 0.0078(15) -0.0010(12) 0.0012(12) 0.0058(13)
C7 0.0101(16) 0.0128(16) 0.0103(15) -0.0005(12) 0.0032(12) 0.0051(13)
C8 0.0095(15) 0.0129(16) 0.0103(15) -0.0033(12) 0.0003(12) 0.0037(13)
C9 0.0106(16) 0.0130(16) 0.0112(15) 0.0005(12) 0.0032(12) 0.0057(13)
C10 0.0086(15) 0.0121(15) 0.0106(15) -0.0008(12) 0.0019(12) 0.0030(12)
C11 0.0137(17) 0.0125(16) 0.0146(17) -0.0008(13) 0.0037(13) 0.0034(13)
C12 0.0153(18) 0.0187(18) 0.0185(18) 0.0034(15) 0.0052(14) 0.0097(14)
C13 0.023(2) 0.0193(19) 0.0194(19) 0.0081(15) 0.0091(15) 0.0114(16)
C14 0.0196(19) 0.024(2) 0.021(2) 0.0094(16) 0.0109(16) 0.0094(16)
C15 0.0141(17) 0.0159(17) 0.0168(18) 0.0019(14) 0.0070(14) 0.0055(14)
C16 0.0130(17) 0.0141(16) 0.0136(16) 0.0002(13) 0.0051(13) 0.0061(13)
C17 0.0204(19) 0.0185(18) 0.0129(17) 0.0034(14) 0.0078(14) 0.0075(15)
C18 0.0210(19) 0.0200(19) 0.0128(17) 0.0061(14) 0.0025(14) 0.0104(15)
C19 0.0143(17) 0.0178(18) 0.0137(17) 0.0037(14) 0.0040(13) 0.0092(14)
C20 0.0106(16) 0.0120(15) 0.0105(15) -0.0004(12) 0.0027(12) 0.0055(13)
C21 0.0084(15) 0.0097(15) 0.0095(15) -0.0011(12) 0.0019(12) 0.0022(12)
C22 0.0084(15) 0.0100(15) 0.0129(16) -0.0009(12) 0.0023(12) 0.0031(12)
C23 0.0063(14) 0.0089(14) 0.0104(15) -0.0006(12) 0.0008(12) 0.0032(12)
C24 0.0091(15) 0.0116(15) 0.0084(15) -0.0005(12) 0.0018(12) 0.0040(12)
C25 0.0111(15) 0.0074(14) 0.0076(14) -0.0008(11) 0.0013(12) 0.0042(12)
C26 0.0096(15) 0.0099(15) 0.0115(15) -0.0021(12) 0.0011(12) 0.0061(12)
C27 0.0137(17) 0.0230(19) 0.0144(17) 0.0048(14) 0.0051(14) 0.0078(15)
C28 0.0198(19) 0.0180(18) 0.0117(16) 0.0060(14) 0.0037(14) 0.0090(15)
C29 0.0161(17) 0.0115(16) 0.0121(16) 0.0007(13) -0.0001(13) 0.0079(13)
C30 0.0134(16) 0.0117(16) 0.0109(15) -0.0024(12) 0.0023(13) 0.0053(13)
C31 0.0151(17) 0.0151(17) 0.0119(16) -0.0034(13) 0.0029(13) 0.0042(14)
C32 0.0129(17) 0.0218(19) 0.0135(17) -0.0022(14) 0.0033(13) 0.0075(14)
C33 0.0094(16) 0.0231(19) 0.0209(19) -0.0068(15) 0.0004(14) 0.0074(14)
C34 0.0087(16) 0.0198(19) 0.0237(19) -0.0079(15) 0.0019(14) 0.0068(14)
C35 0.0112(16) 0.0166(17) 0.0140(17) -0.0053(13) -0.0003(13) 0.0058(13)
C36 0.0106(16) 0.0094(15) 0.0150(16) -0.0020(13) 0.0019(13) 0.0039(12)
C37 0.0138(17) 0.0106(16) 0.0149(17) -0.0033(13) 0.0002(13) 0.0046(13)
C38 0.0108(17) 0.0171(18) 0.0205(19) -0.0017(14) 0.0021(14) 0.0050(14)
C39 0.0098(16) 0.0181(18) 0.0147(17) -0.0015(14) 0.0030(13) 0.0062(13)
C40 0.0140(17) 0.0173(17) 0.0120(16) -0.0015(13) 0.0021(13) 0.0045(14)

loop_
_atom_type_symbol
_atom_type_description
_atom_type_scat_dispersion_real
_atom_type_scat_dispersion_imag
_atom_type_scat_source
C C 0.0033 0.0016 'International Tables Vol C Tables 4.2.6.8 and 6.1.1.4'
N N 0.0061 0.0033 'International Tables Vol C Tables 4.2.6.8 and 6.1.1.4'
O O 0.0106 0.0060 'International Tables Vol C Tables 4.2.6.8 and 6.1.1.4'
F F 0.0171 0.0103 'International Tables Vol C Tables 4.2.6.8 and 6.1.1.4'
P P 0.1023 0.0942 'International Tables Vol C Tables 4.2.6.8 and 6.1.1.4'
V V 0.3005 0.5294 'International Tables Vol C Tables 4.2.6.8 and 6.1.1.4'
Cu Cu 0.3201 1.2651 'International Tables Vol C Tables 4.2.6.8 and 6.1.1.4'
H H 0.0000 0.0000 'International Tables Vol C Tables 4.2.6.8 and 6.1.1.4'

loop_
_geom_angle_atom_site_label_1
_geom_angle_atom_site_label_2
_geom_angle_atom_site_label_3
_geom_angle
_geom_angle_site_symmetry_1
_geom_angle_site_symmetry_3
_geom_angle_publ_flag
O2 Cu1 N2 168.64(11) . . ?
O2 Cu1 N1 99.58(11) . . ?
N2 Cu1 N1 80.52(12) . . ?
O2 Cu1 N3 98.62(11) . . ?
N2 Cu1 N3 80.07(12) . . ?
N1 Cu1 N3 160.15(12) . . ?
O2 Cu1 O1 99.23(9) . . ?
N2 Cu1 O1 92.13(10) . . ?
N1 Cu1 O1 89.60(11) . . ?
N3 Cu1 O1 95.24(11) . . ?
O18 Cu2 N5 168.35(11) . . ?
O18 Cu2 N4 99.89(11) . . ?
N5 Cu2 N4 79.96(11) . . ?
O18 Cu2 N6 98.75(11) . . ?
N5 Cu2 N6 79.97(11) . . ?
N4 Cu2 N6 159.32(11) . . ?
O18 Cu2 O13 96.86(9) . . ?
N5 Cu2 O13 94.78(10) . . ?
N4 Cu2 O13 92.47(10) . . ?
N6 Cu2 O13 94.13(10) . . ?
O5 V1 F1 111.76(12) . . ?
O5 V1 O6 110.74(13) . . ?
F1 V1 O6 137.37(11) . . ?
O5 V1 O8 102.81(12) . . ?
F1 V1 O8 80.31(10) . . ?
O6 V1 O8 87.42(10) . . ?
O5 V1 O3 102.41(12) . . ?
F1 V1 O3 85.35(10) . . ?
O6 V1 O3 88.78(10) . . ?
O8 V1 O3 154.18(11) . . ?
O1 V2 F2 107.56(11) . . ?
O1 V2 O7 108.51(12) . . ?
F2 V2 O7 87.54(10) . . ?
O1 V2 O4 102.53(11) . . ?
F2 V2 O4 86.66(10) . . ?
O7 V2 O4 148.74(10) . . ?
O1 V2 O6 105.37(12) . . ?
F2 V2 O6 147.06(11) . . ?
O7 V2 O6 81.70(10) . . ?
O4 V2 O6 86.69(10) . . ?
O13 V3 O11 116.30(12) . . ?
O13 V3 F3 110.89(11) . . ?
O11 V3 F3 132.81(10) . . ?
O13 V3 O14 99.31(11) . . ?
O11 V3 O14 87.66(10) . . ?
F3 V3 O14 84.85(10) . . ?
O13 V3 O9 102.26(11) . . ?
O11 V3 O9 84.56(10) . . ?
F3 V3 O9 85.70(10) . . ?
O14 V3 O9 158.34(10) . . ?
O16 V4 F4 108.09(12) . . ?
O16 V4 O15 108.86(12) . . ?
F4 V4 O15 142.61(10) . . ?
O16 V4 O12 107.07(13) . . ?
F4 V4 O12 84.56(10) . . ?
O15 V4 O12 90.02(10) . . ?
O16 V4 O17 106.29(14) . . ?
F4 V4 O17 81.04(11) . . ?
O15 V4 O17 83.44(11) . . ?
O12 V4 O17 146.34(11) . . ?
O2 P1 O4 112.15(14) . . ?
O2 P1 O3 110.01(14) . . ?
O4 P1 O3 111.55(14) . . ?
O2 P1 C35 106.16(15) . . ?
O4 P1 C35 107.63(16) . . ?
O3 P1 C35 109.13(16) . . ?
O8 P2 O9 110.71(14) . . ?
O8 P2 O10 109.44(14) . . ?
O9 P2 O10 110.45(14) . . ?
O8 P2 C40 109.61(16) . . ?
O9 P2 C40 107.56(15) . . ?
O10 P2 C40 109.03(16) . . ?
O7 P3 O11 111.85(14) . . ?
O7 P3 O12 108.70(14) . . ?
O11 P3 O12 112.53(14) . . ?
O7 P3 C31 109.45(16) . . ?
O11 P3 C31 105.82(15) . . ?
O12 P3 C31 108.37(16) . . ?
O15 P4 O14 112.86(14) . . ?
O15 P4 O18 109.85(14) . . ?
O14 P4 O18 110.43(13) . . ?
O15 P4 C36 108.55(15) . . ?
O14 P4 C36 106.51(15) . . ?
O18 P4 C36 108.48(15) . . ?
V2 O1 Cu1 123.93(13) . . ?
P1 O2 Cu1 126.19(15) . . ?
P1 O3 V1 129.93(15) . . ?
P1 O4 V2 124.69(14) . . ?
V1 O6 V2 137.88(14) . . ?
P3 O7 V2 148.88(16) . . ?
P2 O8 V1 138.62(15) . . ?
P2 O9 V3 128.34(15) . . ?
P3 O11 V3 144.53(16) . . ?
P3 O12 V4 134.45(16) . . ?
V3 O13 Cu2 125.54(13) . . ?
P4 O14 V3 122.17(14) . . ?
P4 O15 V4 156.50(16) . . ?
P4 O18 Cu2 123.23(14) . . ?
C1 N1 C5 117.8(3) . . ?
C1 N1 Cu1 127.8(2) . . ?
C5 N1 Cu1 114.2(2) . . ?
C6 N2 C10 121.7(3) . . ?
C6 N2 Cu1 118.9(2) . . ?
C10 N2 Cu1 119.5(2) . . ?
C15 N3 C11 118.1(3) . . ?
C15 N3 Cu1 127.2(2) . . ?
C11 N3 Cu1 114.6(2) . . ?
C16 N4 C20 119.3(3) . . ?
C16 N4 Cu2 125.9(2) . . ?
C20 N4 Cu2 114.8(2) . . ?
C25 N5 C21 121.5(3) . . ?
C25 N5 Cu2 119.3(2) . . ?
C21 N5 Cu2 119.2(2) . . ?
C30 N6 C26 118.3(3) . . ?
C30 N6 Cu2 127.0(2) . . ?
C26 N6 Cu2 114.2(2) . . ?
N1 C1 C2 122.8(3) . . ?
C3 C2 C1 118.6(3) . . ?
C2 C3 C4 119.2(4) . . ?
C5 C4 C3 118.8(4) . . ?
N1 C5 C4 122.7(3) . . ?
N1 C5 C6 113.3(3) . . ?
C4 C5 C6 124.0(3) . . ?
N2 C6 C7 120.7(3) . . ?
N2 C6 C5 113.0(3) . . ?
C7 C6 C5 126.3(3) . . ?
C6 C7 C8 119.2(3) . . ?
C7 C8 C9 118.9(3) . . ?
C7 C8 C8 120.4(4) . 2_666 ?
C9 C8 C8 120.8(4) . 2_666 ?
C10 C9 C8 118.8(3) . . ?
N2 C10 C9 120.8(3) . . ?
N2 C10 C11 112.9(3) . . ?
C9 C10 C11 126.3(3) . . ?
N3 C11 C12 122.4(3) . . ?
N3 C11 C10 112.8(3) . . ?
C12 C11 C10 124.8(3) . . ?
C11 C12 C13 118.7(3) . . ?
C14 C13 C12 119.0(3) . . ?
C15 C14 C13 119.0(3) . . ?
N3 C15 C14 122.7(3) . . ?
N4 C16 C17 121.8(3) . . ?
C18 C17 C16 119.1(3) . . ?
C17 C18 C19 118.9(3) . . ?
C20 C19 C18 119.1(3) . . ?
N4 C20 C19 121.8(3) . . ?
N4 C20 C21 113.8(3) . . ?
C19 C20 C21 124.3(3) . . ?
N5 C21 C22 121.1(3) . . ?
N5 C21 C20 112.2(3) . . ?
C22 C21 C20 126.7(3) . . ?
C21 C22 C23 119.1(3) . . ?
C24 C23 C22 118.3(3) . . ?
C24 C23 C23 120.8(4) . 2_745 ?
C22 C23 C23 120.9(4) . 2_745 ?
C25 C24 C23 118.7(3) . . ?
N5 C25 C24 121.3(3) . . ?
N5 C25 C26 112.4(3) . . ?
C24 C25 C26 126.2(3) . . ?
N6 C26 C27 122.1(3) . . ?
N6 C26 C25 113.5(3) . . ?
C27 C26 C25 124.4(3) . . ?
C26 C27 C28 118.9(3) . . ?
C29 C28 C27 119.3(3) . . ?
C28 C29 C30 118.7(3) . . ?
N6 C30 C29 122.5(3) . . ?
C32 C31 P3 113.9(3) . . ?
C33 C32 C31 113.3(3) . . ?
C32 C33 C34 112.7(3) . . ?
C33 C34 C35 111.2(3) . 1_455 ?
C34 C35 P1 114.1(3) 1_655 . ?
C37 C36 P4 112.9(2) . . ?
C38 C37 C36 111.4(3) . . ?
C37 C38 C39 113.9(3) . . ?
C38 C39 C40 112.2(3) . 1_455 ?
C39 C40 P2 114.4(2) 1_655 . ?

loop_
_geom_bond_atom_site_label_1
_geom_bond_atom_site_label_2
_geom_bond_distance
_geom_bond_site_symmetry_2
_geom_bond_publ_flag
Cu1 O2 1.892(2) . ?
Cu1 N2 1.919(3) . ?
Cu1 N1 2.017(3) . ?
Cu1 N3 2.026(3) . ?
Cu1 O1 2.339(2) . ?
Cu2 O18 1.900(2) . ?
Cu2 N5 1.938(3) . ?
Cu2 N4 2.014(3) . ?
Cu2 N6 2.017(3) . ?
Cu2 O13 2.347(2) . ?
V1 O5 1.588(3) . ?
V1 F1 1.915(2) . ?
V1 O6 1.959(2) . ?
V1 O8 1.994(2) . ?
V1 O3 1.996(2) . ?
V2 O1 1.615(2) . ?
V2 F2 1.862(2) . ?
V2 O7 1.949(3) . ?
V2 O4 1.961(2) . ?
V2 O6 1.986(2) . ?
V3 O13 1.612(2) . ?
V3 O11 1.919(2) . ?
V3 F3 1.952(2) . ?
V3 O14 1.957(2) . ?
V3 O9 2.002(2) . ?
V4 O16 1.593(3) . ?
V4 F4 1.883(2) . ?
V4 O15 1.952(2) . ?
V4 O12 1.952(3) . ?
V4 O17 2.036(3) . ?
P1 O2 1.532(2) . ?
P1 O4 1.533(3) . ?
P1 O3 1.542(3) . ?
P1 C35 1.792(4) . ?
P2 O8 1.526(3) . ?
P2 O9 1.538(2) . ?
P2 O10 1.547(3) . ?
P2 C40 1.794(4) . ?
P3 O7 1.524(3) . ?
P3 O11 1.526(2) . ?
P3 O12 1.527(3) . ?
P3 C31 1.788(4) . ?
P4 O15 1.522(2) . ?
P4 O14 1.539(2) . ?
P4 O18 1.540(2) . ?
P4 C36 1.788(3) . ?
N1 C1 1.338(4) . ?
N1 C5 1.364(4) . ?
N2 C6 1.336(4) . ?
N2 C10 1.339(4) . ?
N3 C15 1.339(4) . ?
N3 C11 1.367(4) . ?
N4 C16 1.338(4) . ?
N4 C20 1.358(4) . ?
N5 C25 1.333(4) . ?
N5 C21 1.338(4) . ?
N6 C30 1.336(4) . ?
N6 C26 1.368(4) . ?
C1 C2 1.388(5) . ?
C2 C3 1.388(5) . ?
C3 C4 1.388(5) . ?
C4 C5 1.373(5) . ?
C5 C6 1.483(5) . ?
C6 C7 1.383(4) . ?
C7 C8 1.400(5) . ?
C8 C9 1.402(5) . ?
C8 C8 1.497(7) 2_666 ?
C9 C10 1.387(4) . ?
C10 C11 1.489(5) . ?
C11 C12 1.377(5) . ?
C12 C13 1.398(5) . ?
C13 C14 1.387(5) . ?
C14 C15 1.385(5) . ?
C16 C17 1.395(5) . ?
C17 C18 1.388(5) . ?
C18 C19 1.394(5) . ?
C19 C20 1.380(5) . ?
C20 C21 1.485(5) . ?
C21 C22 1.385(4) . ?
C22 C23 1.414(5) . ?
C23 C24 1.409(5) . ?
C23 C23 1.486(6) 2_745 ?
C24 C25 1.393(4) . ?
C25 C26 1.487(5) . ?
C26 C27 1.372(5) . ?
C27 C28 1.390(5) . ?
C28 C29 1.386(5) . ?
C29 C30 1.388(5) . ?
C31 C32 1.532(5) . ?
C32 C33 1.528(5) . ?
C33 C34 1.530(5) . ?
C34 C35 1.540(5) 1_455 ?
C35 C34 1.540(5) 1_655 ?
C36 C37 1.538(5) . ?
C37 C38 1.517(5) . ?
C38 C39 1.532(5) . ?
C39 C40 1.534(5) 1_455 ?
C40 C39 1.534(5) 1_655 ?
